data_4106277
loop_
_publ_author_name
'Sergey N. Britvin'
'Andriy Lotnyk'
'Lorenz Kienle'
'Sergey V. Krivovichev'
'Wulf Depmeier'

_publ_section_title
;
 Layered Hydrazinium Titanate: Advanced Reductive Adsorbent and Chemical
 Toolkit for Design of Titanium Dioxide Nanomaterials
;
_journal_name_full 'Journal of the American Chemical Society'
_journal_page_first 9516
_journal_page_last 9525
_journal_paper_doi 10.1021/ja202053q
_journal_volume 133
_journal_year 2011
_chemical_formula_structural
;
(N2H5)0.56 (Ti1.86 O4)
;
_chemical_formula_sum 'H2.8 N1.12 O4 Ti1.86'
_chemical_formula_weight 171.56
_chemical_name_systematic
;
Hydrazinium (I) Titanium Oxide (0.56/1.86/4)
;
_space_group_IT_number 71
_symmetry_cell_setting orthorhombic
_symmetry_Int_Tables_number 71
_symmetry_space_group_name_Hall '-I 2 2'
_symmetry_space_group_name_H-M 'I m m m'
_cell_angle_alpha 90.
_cell_angle_beta 90.
_cell_angle_gamma 90.
_cell_formula_units_Z 2
_cell_length_a 3.7926(4)
_cell_length_b 18.458(2)
_cell_length_c 2.9774(2)
_cell_volume 208.43(3)
_cod_data_source_file ja202053q_si_002.cif
_cod_data_source_block LHT-9
_cod_original_formula_sum 'H2.80 N1.12 O4 Ti1.86'
_cod_database_code 4106277

loop_
_symmetry_equiv_pos_site_id
_symmetry_equiv_pos_as_xyz
1 'x, y, -z'
2 'x, -y, z'
3 '-x, y, z'
4 '-x, -y, -z'
5 '-x, -y, z'
6 '-x, y, -z'
7 'x, -y, -z'
8 'x, y, z'
9 'x+1/2, y+1/2, -z+1/2'
10 'x+1/2, -y+1/2, z+1/2'
11 '-x+1/2, y+1/2, z+1/2'
12 '-x+1/2, -y+1/2, -z+1/2'
13 '-x+1/2, -y+1/2, z+1/2'
14 '-x+1/2, y+1/2, -z+1/2'
15 'x+1/2, -y+1/2, -z+1/2'
16 'x+1/2, y+1/2, z+1/2'

loop_
_atom_site_label
_atom_site_type_symbol
_atom_site_fract_x
_atom_site_fract_y
_atom_site_fract_z
_atom_site_occupancy
_atom_site_B_iso_or_equiv
Ti1 Ti 0 0.3048(2) 0.5 0.93(4) 2.5(1)
O1 O 0 0.2208(4) 0 1. 0.8(2)
O2 O 0 0.3619(5) 0 1. 3.0(2)
N1 N 0 0 0.230(5) 0.56(8) 8.7(8)
